data_4346017
loop_
_publ_author_name
'Tan, Bin'
'Chen, Cheng'
'Cai, Li-Xuan'
'Zhang, Ya-Jun'
'Huang, Xiao-Ying'
'Zhang, Jie'

_publ_section_title
;
 Introduction of lewis acidic and redox-active sites into a porous
 framework for ammonia capture with visual color response.
;
_journal_issue 7
_journal_name_full 'Inorganic chemistry'
_journal_page_first 3456
_journal_page_last 3461
_journal_paper_doi 10.1021/acs.inorgchem.5b00023
_journal_volume 54
_journal_year 2015
_chemical_formula_moiety 'C43 H51 N4 O24 Zn2'
_chemical_formula_sum 'C43 H51 N4 O24 Zn2'
_chemical_formula_weight 1138.62
_space_group_IT_number 12
_space_group_name_Hall '-I 2y'
_space_group_name_H-M_alt 'I 1 2/m 1'
_symmetry_cell_setting monoclinic
_symmetry_space_group_name_Hall '-I 2y'
_symmetry_space_group_name_H-M 'I 1 2/m 1'
_atom_sites_solution_hydrogens geom
_atom_sites_solution_primary direct
_atom_sites_solution_secondary difmap
_audit_creation_method SHELXL-97
_cell_angle_alpha 90.00
_cell_angle_beta 92.023(2)
_cell_angle_gamma 90.00
_cell_formula_units_Z 4
_cell_length_a 11.3404(2)
_cell_length_b 29.1741(7)
_cell_length_c 14.8727(3)
_cell_measurement_reflns_used 5321
_cell_measurement_temperature 293(2)
_cell_measurement_theta_max 75.7360
_cell_measurement_theta_min 3.2980
_cell_volume 4917.51(18)
_computing_cell_refinement
;
CrysAlisPro, Agilent Technologies,
Version 1.171.36.32 (release 02-08-2013 CrysAlis171 .NET)
(compiled Aug  2 2013,16:46:58)
;
_computing_data_collection
;
CrysAlisPro, Agilent Technologies,
Version 1.171.36.32 (release 02-08-2013 CrysAlis171 .NET)
(compiled Aug  2 2013,16:46:58)
;
_computing_data_reduction
;
CrysAlisPro, Agilent Technologies,
Version 1.171.36.32 (release 02-08-2013 CrysAlis171 .NET)
(compiled Aug  2 2013,16:46:58)
;
_computing_molecular_graphics 'DIAMOND. Version 3.0. Crystal Impact'
_computing_publication_material 'Windows Word 2003'
_computing_structure_refinement 'SHELXL-97 (Sheldrick, 1997)'
_computing_structure_solution 'SHELXS-97 (Sheldrick, 1990)'
_diffrn_ambient_temperature 293(2)
_diffrn_detector_area_resol_mean 10.3503
_diffrn_measured_fraction_theta_full 0.998
_diffrn_measured_fraction_theta_max 0.998
_diffrn_measurement_device_type 'SuperNova, Dual, Cu at zero, Atlas'
_diffrn_measurement_method '\w scans'
_diffrn_radiation_monochromator graphite
_diffrn_radiation_source 'fine-focus sealed tube'
_diffrn_radiation_type CuK\a
_diffrn_radiation_wavelength 1.54178
_diffrn_reflns_av_R_equivalents 0.0205
_diffrn_reflns_av_sigmaI/netI 0.0382
_diffrn_reflns_limit_h_max 6
_diffrn_reflns_limit_h_min -13
_diffrn_reflns_limit_k_max 35
_diffrn_reflns_limit_k_min -35
_diffrn_reflns_limit_l_max 18
_diffrn_reflns_limit_l_min -17
_diffrn_reflns_number 9519
_diffrn_reflns_theta_full 70.07
_diffrn_reflns_theta_max 70.07
_diffrn_reflns_theta_min 3.34
_exptl_absorpt_coefficient_mu 1.990
_exptl_absorpt_correction_T_max 1.00000
_exptl_absorpt_correction_T_min 0.79913
_exptl_absorpt_correction_type multi-scan
_exptl_absorpt_process_details
;
CrysAlisPro, Agilent Technologies,
Version 1.171.36.32 (release 02-08-2013 CrysAlis171 .NET)
(compiled Aug  2 2013,16:46:58)
Empirical absorption correction using spherical harmonics,
 implemented in SCALE3 ABSPACK scaling algorithm.
;
_exptl_crystal_colour yellow
_exptl_crystal_density_diffrn 1.538
_exptl_crystal_density_method 'not measured'
_exptl_crystal_description lamina
_exptl_crystal_F_000 2356
_exptl_crystal_size_max 0.40
_exptl_crystal_size_mid 0.10
_exptl_crystal_size_min 0.02
_refine_diff_density_max 0.312
_refine_diff_density_min -0.362
_refine_diff_density_rms 0.051
_refine_ls_extinction_method none
_refine_ls_goodness_of_fit_ref 1.017
_refine_ls_hydrogen_treatment mixed
_refine_ls_matrix_type full
_refine_ls_number_parameters 337
_refine_ls_number_reflns 4763
_refine_ls_number_restraints 190
_refine_ls_restrained_S_all 1.021
_refine_ls_R_factor_all 0.0548
_refine_ls_R_factor_gt 0.0512
_refine_ls_shift/su_max 0.002
_refine_ls_shift/su_mean 0.000
_refine_ls_structure_factor_coef Fsqd
_refine_ls_weighting_details 'calc w=1/[\s^2^(Fo^2^)+(0.0300P)^2^+15.0000P] where P=(Fo^2^+2Fc^2^)/3'
_refine_ls_weighting_scheme calc
_refine_ls_wR_factor_gt 0.1205
_refine_ls_wR_factor_ref 0.1233
_reflns_number_gt 4417
_reflns_number_total 4763
_reflns_threshold_expression >2sigma(I)
_cod_data_source_file ic5b00023_si_002.cif
_cod_data_source_block compound-1
_cod_original_sg_symbol_H-M 'I 2/m'
_cod_database_code 4346017

loop_
_symmetry_equiv_pos_as_xyz
'x, y, z'
'-x, y, -z'
'x+1/2, y+1/2, z+1/2'
'-x+1/2, y+1/2, -z+1/2'
'-x, -y, -z'
'x, -y, z'
'-x+1/2, -y+1/2, -z+1/2'
'x+1/2, -y+1/2, z+1/2'

loop_
_atom_site_label
_atom_site_type_symbol
_atom_site_fract_x
_atom_site_fract_y
_atom_site_fract_z
_atom_site_U_iso_or_equiv
_atom_site_adp_type
_atom_site_occupancy
_atom_site_symmetry_multiplicity
_atom_site_calc_flag
_atom_site_refinement_flags
_atom_site_disorder_assembly
_atom_site_disorder_group
Zn1 Zn 0.85584(3) 0.324976(15) 0.58460(3) 0.04232(13) Uani 1 1 d . . .
O1 O 0.8042(2) 0.31079(9) 0.46082(16) 0.0550(6) Uani 1 1 d . . .
O2 O 0.7891(3) 0.23716(11) 0.49382(18) 0.0727(8) Uani 1 1 d . . .
O3 O 0.4810(2) 0.21746(9) 0.12069(17) 0.0547(6) Uani 1 1 d . . .
O4 O 0.4654(2) 0.19094(10) 0.25856(19) 0.0667(7) Uani 1 1 d . . .
O5 O 0.9291(2) 0.38605(9) 0.58447(17) 0.0601(6) Uani 1 1 d . . .
O6 O 0.7743(4) 0.41106(11) 0.5038(3) 0.1059(14) Uani 1 1 d . . .
N1 N 0.6991(2) 0.32969(14) 0.64858(19) 0.0654(9) Uani 1 1 d D . .
N2 N 0.1425(3) 0.38527(11) 0.8111(2) 0.0630(8) Uani 1 1 d . . .
C1 C 0.6013(5) 0.3248(4) 0.5972(5) 0.062(2) Uani 0.478(8) 1 d PDU A 1
H1A H 0.6067 0.3134 0.5391 0.074 Uiso 0.478(8) 1 calc PR A 1
C2 C 0.4922(6) 0.3364(4) 0.6284(4) 0.060(2) Uani 0.478(8) 1 d PDU A 1
H2A H 0.4263 0.3351 0.5894 0.072 Uiso 0.478(8) 1 calc PR A 1
C4 C 0.5780(8) 0.3420(5) 0.7709(9) 0.067(3) Uani 0.478(8) 1 d PDU A 1
H4A H 0.5714 0.3432 0.8330 0.080 Uiso 0.478(8) 1 calc PR A 1
C5 C 0.6868(13) 0.3325(5) 0.7362(5) 0.068(3) Uani 0.478(8) 1 d PDU A 1
H5A H 0.7519 0.3281 0.7750 0.081 Uiso 0.478(8) 1 calc PR A 1
C1B C 0.6213(7) 0.3595(4) 0.6047(6) 0.077(2) Uani 0.522(8) 1 d PDU A 2
H1B H 0.6447 0.3731 0.5517 0.093 Uiso 0.522(8) 1 calc PR A 2
C2B C 0.5102(7) 0.3702(4) 0.6354(5) 0.074(2) Uani 0.522(8) 1 d PDU A 2
H2D H 0.4593 0.3899 0.6036 0.088 Uiso 0.522(8) 1 calc PR A 2
C4B C 0.5618(8) 0.3254(4) 0.7654(8) 0.063(3) Uani 0.522(8) 1 d PDU A 2
H4B H 0.5454 0.3145 0.8223 0.076 Uiso 0.522(8) 1 calc PR A 2
C5B C 0.6698(11) 0.3171(4) 0.7292(5) 0.060(3) Uani 0.522(8) 1 d PDU A 2
H5B H 0.7259 0.3015 0.7646 0.072 Uiso 0.522(8) 1 calc PR A 2
C3 C 0.4788(3) 0.34984(14) 0.7167(2) 0.0559(9) Uani 1 1 d D . .
C6 C 0.3615(3) 0.36190(13) 0.7511(2) 0.0524(8) Uani 1 1 d . A .
C7 C 0.2724(3) 0.37753(15) 0.6926(3) 0.0602(9) Uani 1 1 d . . .
H7A H 0.2863 0.3804 0.6316 0.072 Uiso 1 1 calc R A .
C8 C 0.1650(3) 0.38875(15) 0.7236(3) 0.0646(10) Uani 1 1 d . A .
H8A H 0.1061 0.3990 0.6834 0.078 Uiso 1 1 calc R . .
C9 C 0.2255(4) 0.36981(15) 0.8692(3) 0.0692(11) Uani 1 1 d . A .
H9A H 0.2086 0.3671 0.9297 0.083 Uiso 1 1 calc R . .
C10 C 0.3358(4) 0.35784(15) 0.8413(3) 0.0647(10) Uani 1 1 d . . .
H10A H 0.3927 0.3471 0.8827 0.078 Uiso 1 1 calc R A .
C11 C 0.0253(4) 0.40037(15) 0.8426(4) 0.0786(14) Uani 1 1 d . . .
H11A H 0.0131 0.3885 0.9025 0.094 Uiso 1 1 calc R . .
H11B H -0.0370 0.3887 0.8025 0.094 Uiso 1 1 calc R . .
C12 C 0.0216(3) 0.45239(14) 0.8440(3) 0.0645(10) Uani 1 1 d . . .
C13 C 0.0873(5) 0.47634(16) 0.9083(4) 0.0840(13) Uani 1 1 d . . .
H13A H 0.1318 0.4605 0.9518 0.101 Uiso 1 1 calc R . .
C14 C -0.0433(4) 0.47632(16) 0.7810(4) 0.0858(14) Uani 1 1 d . . .
H14A H -0.0881 0.4606 0.7375 0.103 Uiso 1 1 calc R . .
C15 C 0.7936(3) 0.26910(13) 0.4400(2) 0.0482(7) Uani 1 1 d . . .
C16 C 0.7767(3) 0.25887(11) 0.3406(2) 0.0433(7) Uani 1 1 d . . .
C17 C 0.6682(3) 0.24032(11) 0.3135(2) 0.0454(7) Uani 1 1 d . . .
H17A H 0.6135 0.2336 0.3567 0.054 Uiso 1 1 calc R . .
C18 C 0.6397(3) 0.23159(11) 0.2237(2) 0.0423(7) Uani 1 1 d . . .
C19 C 0.5194(3) 0.21167(11) 0.2004(2) 0.0466(7) Uani 1 1 d . . .
C20 C 0.8746(5) 0.41519(14) 0.5344(3) 0.0740(13) Uani 1 1 d . . .
C21 C 0.9425(5) 0.45861(13) 0.5144(3) 0.0782(15) Uani 1 1 d . . .
C22 C 0.8847(8) 0.5000 0.5268(4) 0.081(2) Uani 1 2 d S . .
H22A H 0.8065 0.5000 0.5436 0.097 Uiso 1 2 calc SR . .
O1W O 1.0000 0.18468(18) 0.5000 0.0899(14) Uani 1 2 d SD . .
H1 H 0.944(4) 0.2031(16) 0.500(5) 0.135 Uiso 1 1 d D . .
O2W O 0.6291(7) 0.17458(19) 0.5564(4) 0.166(3) Uani 1 1 d D . .
H2B H 0.577(7) 0.182(3) 0.591(6) 0.249 Uiso 1 1 d D . .
H2C H 0.672(7) 0.196(2) 0.541(7) 0.249 Uiso 1 1 d D . .

loop_
_atom_site_aniso_label
_atom_site_aniso_U_11
_atom_site_aniso_U_22
_atom_site_aniso_U_33
_atom_site_aniso_U_23
_atom_site_aniso_U_13
_atom_site_aniso_U_12
Zn1 0.0350(2) 0.0493(2) 0.0427(2) -0.00244(18) 0.00245(15) 0.00198(18)
O1 0.0629(15) 0.0551(15) 0.0464(12) -0.0097(11) -0.0064(11) 0.0057(12)
O2 0.086(2) 0.078(2) 0.0544(15) 0.0082(14) -0.0032(14) -0.0272(16)
O3 0.0464(12) 0.0580(15) 0.0588(14) 0.0016(11) -0.0102(11) -0.0072(11)
O4 0.0521(14) 0.0787(19) 0.0691(16) 0.0065(14) -0.0003(12) -0.0227(13)
O5 0.0769(17) 0.0442(13) 0.0585(14) 0.0046(11) -0.0094(13) -0.0030(12)
O6 0.137(3) 0.0553(18) 0.121(3) -0.0111(19) -0.065(3) 0.011(2)
N1 0.0380(14) 0.108(3) 0.0503(16) -0.0064(18) 0.0065(12) 0.0045(16)
N2 0.0527(17) 0.0529(18) 0.085(2) -0.0046(16) 0.0221(16) 0.0005(14)
C1 0.045(4) 0.086(5) 0.054(4) -0.016(4) 0.007(3) -0.001(4)
C2 0.040(3) 0.087(5) 0.053(4) -0.011(4) 0.000(3) 0.002(4)
C4 0.057(5) 0.091(7) 0.054(4) 0.011(5) 0.011(4) 0.011(5)
C5 0.054(5) 0.089(7) 0.060(5) 0.014(4) 0.007(4) 0.014(5)
C1B 0.064(4) 0.109(6) 0.060(4) 0.013(4) 0.015(3) 0.013(4)
C2B 0.056(4) 0.097(6) 0.069(4) 0.015(4) 0.010(3) 0.021(4)
C4B 0.054(4) 0.076(6) 0.059(4) 0.021(4) 0.012(3) 0.003(4)
C5B 0.050(4) 0.073(6) 0.058(4) 0.010(4) 0.008(3) 0.009(4)
C3 0.0447(18) 0.068(2) 0.0551(19) -0.0049(17) 0.0054(15) -0.0014(16)
C6 0.0437(17) 0.055(2) 0.059(2) -0.0024(16) 0.0069(15) -0.0034(15)
C7 0.052(2) 0.071(2) 0.058(2) -0.0029(19) 0.0051(16) 0.0089(18)
C8 0.051(2) 0.067(2) 0.076(3) -0.007(2) 0.0006(18) 0.0049(18)
C9 0.074(3) 0.068(3) 0.067(2) 0.005(2) 0.025(2) 0.006(2)
C10 0.059(2) 0.076(3) 0.060(2) 0.004(2) 0.0110(17) 0.008(2)
C11 0.060(2) 0.056(2) 0.123(4) -0.004(2) 0.042(3) 0.0023(19)
C12 0.052(2) 0.060(2) 0.084(3) -0.003(2) 0.0267(19) 0.0020(18)
C13 0.096(3) 0.062(3) 0.093(3) 0.005(2) -0.002(3) 0.007(2)
C14 0.083(3) 0.067(3) 0.107(4) -0.010(3) -0.007(3) 0.001(2)
C15 0.0423(16) 0.056(2) 0.0461(17) -0.0012(15) 0.0001(13) -0.0031(14)
C16 0.0438(16) 0.0394(16) 0.0467(16) -0.0043(13) 0.0006(13) -0.0024(13)
C17 0.0408(16) 0.0464(17) 0.0491(17) -0.0042(14) 0.0031(13) -0.0046(13)
C18 0.0394(15) 0.0386(15) 0.0489(16) -0.0044(13) -0.0003(12) -0.0045(12)
C19 0.0409(16) 0.0420(17) 0.0569(19) -0.0065(15) 0.0004(14) -0.0030(13)
C20 0.117(4) 0.043(2) 0.061(2) -0.0085(18) -0.022(2) 0.006(2)
C21 0.144(5) 0.0398(19) 0.050(2) 0.0005(16) -0.016(3) -0.003(2)
C22 0.141(6) 0.048(3) 0.052(3) 0.000 -0.013(3) 0.000
O1W 0.102(4) 0.075(3) 0.091(3) 0.000 -0.019(3) 0.000
O2W 0.219(7) 0.147(5) 0.136(4) -0.015(4) 0.086(4) -0.084(5)

loop_
_atom_type_symbol
_atom_type_description
_atom_type_scat_dispersion_real
_atom_type_scat_dispersion_imag
_atom_type_scat_source
C C 0.0181 0.0091 'International Tables Vol C Tables 4.2.6.8 and 6.1.1.4'
H H 0.0000 0.0000 'International Tables Vol C Tables 4.2.6.8 and 6.1.1.4'
N N 0.0311 0.0180 'International Tables Vol C Tables 4.2.6.8 and 6.1.1.4'
O O 0.0492 0.0322 'International Tables Vol C Tables 4.2.6.8 and 6.1.1.4'
Zn Zn -1.5491 0.6778 'International Tables Vol C Tables 4.2.6.8 and 6.1.1.4'

loop_
_geom_angle_atom_site_label_1
_geom_angle_atom_site_label_2
_geom_angle_atom_site_label_3
_geom_angle
_geom_angle_site_symmetry_1
_geom_angle_site_symmetry_3
O3 Zn1 O1 108.44(10) 8 .
O3 Zn1 O5 105.86(11) 8 .
O1 Zn1 O5 107.65(11) . .
O3 Zn1 N1 123.42(13) 8 .
O1 Zn1 N1 102.44(11) . .
O5 Zn1 N1 108.23(14) . .
C15 O1 Zn1 117.3(2) . .
C19 O3 Zn1 113.5(2) . 8_454
C20 O5 Zn1 114.1(3) . .
C5B N1 C5 21.9(8) . .
C5B N1 C1 105.2(7) . .
C5 N1 C1 117.3(7) . .
C5B N1 C1B 115.4(7) . .
C5 N1 C1B 109.7(8) . .
C1 N1 C1B 45.1(5) . .
C5B N1 Zn1 131.2(6) . .
C5 N1 Zn1 125.9(7) . .
C1 N1 Zn1 116.4(3) . .
C1B N1 Zn1 111.9(4) . .
C9 N2 C8 120.0(3) . .
C9 N2 C11 120.9(4) . .
C8 N2 C11 119.1(4) . .
N1 C1 C2 121.3(6) . .
N1 C1 H1A 119.3 . .
C2 C1 H1A 119.3 . .
C1 C2 C3 121.2(6) . .
C1 C2 H2A 119.4 . .
C3 C2 H2A 119.4 . .
C3 C4 C5 122.3(12) . .
C3 C4 H4A 118.8 . .
C5 C4 H4A 118.8 . .
N1 C5 C4 120.6(13) . .
N1 C5 H5A 119.7 . .
C4 C5 H5A 119.7 . .
N1 C1B C2B 123.8(7) . .
N1 C1B H1B 118.1 . .
C2B C1B H1B 118.1 . .
C1B C2B C3 116.5(6) . .
C1B C2B H2D 121.7 . .
C3 C2B H2D 121.7 . .
C3 C4B C5B 119.3(11) . .
C3 C4B H4B 120.3 . .
C5B C4B H4B 120.3 . .
N1 C5B C4B 124.6(11) . .
N1 C5B H5B 117.7 . .
C4B C5B H5B 117.7 . .
C4B C3 C4 22.0(7) . .
C4B C3 C2 105.0(7) . .
C4 C3 C2 113.2(7) . .
C4B C3 C2B 119.1(7) . .
C4 C3 C2B 110.3(7) . .
C2 C3 C2B 42.6(5) . .
C4B C3 C6 123.4(6) . .
C4 C3 C6 124.1(7) . .
C2 C3 C6 121.6(4) . .
C2B C3 C6 117.0(4) . .
C7 C6 C10 117.4(3) . .
C7 C6 C3 120.3(3) . .
C10 C6 C3 122.3(3) . .
C8 C7 C6 120.6(4) . .
C8 C7 H7A 119.7 . .
C6 C7 H7A 119.7 . .
N2 C8 C7 121.1(4) . .
N2 C8 H8A 119.5 . .
C7 C8 H8A 119.5 . .
N2 C9 C10 121.2(4) . .
N2 C9 H9A 119.4 . .
C10 C9 H9A 119.4 . .
C9 C10 C6 119.6(4) . .
C9 C10 H10A 120.2 . .
C6 C10 H10A 120.2 . .
N2 C11 C12 109.0(3) . .
N2 C11 H11A 109.9 . .
C12 C11 H11A 109.9 . .
N2 C11 H11B 109.9 . .
C12 C11 H11B 109.9 . .
H11A C11 H11B 108.3 . .
C14 C12 C13 118.8(4) . .
C14 C12 C11 121.1(5) . .
C13 C12 C11 120.1(5) . .
C12 C13 C13 120.4(3) . 6_565
C12 C13 H13A 119.8 . .
C13 C13 H13A 119.8 6_565 .
C12 C14 C14 120.8(3) . 6_565
C12 C14 H14A 119.6 . .
C14 C14 H14A 119.6 6_565 .
O2 C15 O1 125.2(3) . .
O2 C15 C16 118.6(3) . .
O1 C15 C16 116.0(3) . .
C17 C16 C18 119.6(3) . 7_655
C17 C16 C15 116.1(3) . .
C18 C16 C15 124.2(3) 7_655 .
C18 C17 C16 121.6(3) . .
C18 C17 H17A 119.2 . .
C16 C17 H17A 119.2 . .
C17 C18 C16 118.7(3) . 7_655
C17 C18 C19 118.0(3) . .
C16 C18 C19 123.3(3) 7_655 .
O4 C19 O3 124.1(3) . .
O4 C19 C18 119.6(3) . .
O3 C19 C18 116.3(3) . .
O6 C20 O5 125.4(5) . .
O6 C20 C21 119.0(4) . .
O5 C20 C21 115.6(4) . .
C21 C21 C22 119.6(4) 2_756 .
C21 C21 C20 123.4(3) 2_756 .
C22 C21 C20 117.0(5) . .
C21 C22 C21 120.7(8) . 6_565
C21 C22 H22A 119.6 . .
C21 C22 H22A 119.6 6_565 .
H2B O2W H2C 115(2) . .

loop_
_geom_bond_atom_site_label_1
_geom_bond_atom_site_label_2
_geom_bond_distance
_geom_bond_site_symmetry_2
Zn1 O3 1.944(2) 8
Zn1 O1 1.956(2) .
Zn1 O5 1.966(3) .
Zn1 N1 2.050(3) .
O1 C15 1.260(4) .
O2 C15 1.231(4) .
O3 C19 1.261(4) .
O3 Zn1 1.944(2) 8_454
O4 C19 1.235(4) .
O5 C20 1.276(5) .
O6 C20 1.216(6) .
N1 C5B 1.308(7) .
N1 C5 1.318(7) .
N1 C1 1.333(6) .
N1 C1B 1.386(7) .
N2 C9 1.334(6) .
N2 C8 1.339(5) .
N2 C11 1.491(5) .
C1 C2 1.379(7) .
C1 H1A 0.9300 .
C2 C3 1.385(6) .
C2 H2A 0.9300 .
C4 C3 1.379(7) .
C4 C5 1.383(8) .
C4 H4A 0.9300 .
C5 H5A 0.9300 .
C1B C2B 1.390(7) .
C1B H1B 0.9300 .
C2B C3 1.405(7) .
C2B H2D 0.9300 .
C4B C3 1.367(7) .
C4B C5B 1.376(7) .
C4B H4B 0.9300 .
C5B H5B 0.9300 .
C3 C6 1.484(5) .
C6 C7 1.387(5) .
C6 C10 1.389(5) .
C7 C8 1.357(5) .
C7 H7A 0.9300 .
C8 H8A 0.9300 .
C9 C10 1.376(5) .
C9 H9A 0.9300 .
C10 H10A 0.9300 .
C11 C12 1.518(6) .
C11 H11A 0.9700 .
C11 H11B 0.9700 .
C12 C14 1.363(7) .
C12 C13 1.380(7) .
C13 C13 1.380(9) 6_565
C13 H13A 0.9300 .
C14 C14 1.382(9) 6_565
C14 H14A 0.9300 .
C15 C16 1.514(4) .
C16 C17 1.390(4) .
C16 C18 1.399(4) 7_655
C17 C18 1.387(4) .
C17 H17A 0.9300 .
C18 C16 1.399(4) 7_655
C18 C19 1.512(4) .
C20 C21 1.518(6) .
C21 C21 1.386(11) 2_756
C21 C22 1.389(6) .
C22 C21 1.389(6) 6_565
C22 H22A 0.9300 .
O1W H1 0.827(10) .
O2W H2B 0.823(10) .
O2W H2C 0.827(10) .

loop_
_geom_torsion_atom_site_label_1
_geom_torsion_atom_site_label_2
_geom_torsion_atom_site_label_3
_geom_torsion_atom_site_label_4
_geom_torsion
_geom_torsion_site_symmetry_1
_geom_torsion_site_symmetry_4
O3 Zn1 O1 C15 41.7(3) 8 .
O5 Zn1 O1 C15 155.8(2) . .
N1 Zn1 O1 C15 -90.2(3) . .
O3 Zn1 O5 C20 156.9(3) 8 .
O1 Zn1 O5 C20 41.1(3) . .
N1 Zn1 O5 C20 -68.9(3) . .
O3 Zn1 N1 C5B 20.5(8) 8 .
O1 Zn1 N1 C5B 142.7(8) . .
O5 Zn1 N1 C5B -103.7(8) . .
O3 Zn1 N1 C5 47.7(9) 8 .
O1 Zn1 N1 C5 170.0(9) . .
O5 Zn1 N1 C5 -76.5(9) . .
O3 Zn1 N1 C1 -125.1(6) 8 .
O1 Zn1 N1 C1 -2.9(6) . .
O5 Zn1 N1 C1 110.7(6) . .
O3 Zn1 N1 C1B -174.5(6) 8 .
O1 Zn1 N1 C1B -52.3(6) . .
O5 Zn1 N1 C1B 61.3(6) . .
C5B N1 C1 C2 39.5(12) . .
C5 N1 C1 C2 19.8(14) . .
C1B N1 C1 C2 -71.4(10) . .
Zn1 N1 C1 C2 -166.7(8) . .
N1 C1 C2 C3 -5.5(15) . .
C5B N1 C5 C4 -77(3) . .
C1 N1 C5 C4 -16.4(16) . .
C1B N1 C5 C4 32.3(15) . .
Zn1 N1 C5 C4 170.8(9) . .
C3 C4 C5 N1 -1.3(19) . .
C5B N1 C1B C2B -10.2(14) . .
C5 N1 C1B C2B -33.1(14) . .
C1 N1 C1B C2B 76.2(11) . .
Zn1 N1 C1B C2B -177.8(9) . .
N1 C1B C2B C3 1.4(16) . .
C5 N1 C5B C4B 90(3) . .
C1 N1 C5B C4B -36.3(13) . .
C1B N1 C5B C4B 10.8(14) . .
Zn1 N1 C5B C4B 175.4(8) . .
C3 C4B C5B N1 -2.5(17) . .
C5B C4B C3 C4 -79(3) . .
C5B C4B C3 C2 36.7(12) . .
C5B C4B C3 C2B -7.0(14) . .
C5B C4B C3 C6 -177.8(8) . .
C5 C4 C3 C4B 87(3) . .
C5 C4 C3 C2 14.9(15) . .
C5 C4 C3 C2B -31.1(15) . .
C5 C4 C3 C6 -177.6(9) . .
C1 C2 C3 C4B -33.1(12) . .
C1 C2 C3 C4 -11.5(13) . .
C1 C2 C3 C2B 83.8(10) . .
C1 C2 C3 C6 -179.4(8) . .
C1B C2B C3 C4B 7.2(13) . .
C1B C2B C3 C4 29.5(13) . .
C1B C2B C3 C2 -73.1(10) . .
C1B C2B C3 C6 178.6(8) . .
C4B C3 C6 C7 -165.6(7) . .
C4 C3 C6 C7 167.9(8) . .
C2 C3 C6 C7 -25.6(8) . .
C2B C3 C6 C7 23.4(8) . .
C4B C3 C6 C10 13.8(9) . .
C4 C3 C6 C10 -12.7(10) . .
C2 C3 C6 C10 153.9(6) . .
C2B C3 C6 C10 -157.2(6) . .
C10 C6 C7 C8 0.7(6) . .
C3 C6 C7 C8 -179.8(4) . .
C9 N2 C8 C7 -1.2(6) . .
C11 N2 C8 C7 176.7(4) . .
C6 C7 C8 N2 0.3(7) . .
C8 N2 C9 C10 1.0(7) . .
C11 N2 C9 C10 -176.9(4) . .
N2 C9 C10 C6 0.1(7) . .
C7 C6 C10 C9 -0.9(6) . .
C3 C6 C10 C9 179.6(4) . .
C9 N2 C11 C12 102.9(5) . .
C8 N2 C11 C12 -75.0(5) . .
N2 C11 C12 C14 106.7(5) . .
N2 C11 C12 C13 -71.4(6) . .
C14 C12 C13 C13 -0.2(5) . 6_565
C11 C12 C13 C13 178.0(2) . 6_565
C13 C12 C14 C14 0.2(5) . 6_565
C11 C12 C14 C14 -178.0(2) . 6_565
Zn1 O1 C15 O2 15.8(5) . .
Zn1 O1 C15 C16 -168.7(2) . .
O2 C15 C16 C17 61.7(4) . .
O1 C15 C16 C17 -114.1(4) . .
O2 C15 C16 C18 -120.7(4) . 7_655
O1 C15 C16 C18 63.5(5) . 7_655
C18 C16 C17 C18 -1.0(6) 7_655 .
C15 C16 C17 C18 176.7(3) . .
C16 C17 C18 C16 1.0(6) . 7_655
C16 C17 C18 C19 -179.6(3) . .
Zn1 O3 C19 O4 -19.1(5) 8_454 .
Zn1 O3 C19 C18 160.5(2) 8_454 .
C17 C18 C19 O4 -22.1(5) . .
C16 C18 C19 O4 157.2(3) 7_655 .
C17 C18 C19 O3 158.2(3) . .
C16 C18 C19 O3 -22.5(5) 7_655 .
Zn1 O5 C20 O6 15.6(6) . .
Zn1 O5 C20 C21 -165.7(3) . .
O6 C20 C21 C21 -132.7(6) . 2_756
O5 C20 C21 C21 48.6(7) . 2_756
O6 C20 C21 C22 47.8(6) . .
O5 C20 C21 C22 -130.9(5) . .
C21 C21 C22 C21 -2.8(10) 2_756 6_565
C20 C21 C22 C21 176.8(4) . 6_565
